data_4321170
loop_
_publ_author_name
'Ikuko Katsuki'
'Naohide Matsumoto'
'Masaaki Kojima'

_publ_contact_author_address
;
Department of Chemistry, Faculty of Science, Kumamoto University, Kurokami
2-39-1, Kumamoto 860-8555, Japan
;
_publ_contact_author_email ' naohide@aster.sci.kumamoto-u.ac.jp '
_publ_contact_author_fax ' +81-96-342-3390'
_publ_contact_author_name ' Naohide Matsumoto'
_publ_contact_author_phone ' +81-96-342-3390'
_publ_section_title
;
 Synthesis, Characterization, and Spontaneous Resolution of Chiral
 Nickel(II) Complexes with the Tripod Ligand
 Tris[2-(((2-phenylimidazol-4-yl)methylidene)amino)ethyl]amine
;
_journal_name_full 'Inorganic Chemistry'
_journal_page_first 3350
_journal_page_last 3354
_journal_paper_doi 10.1021/ic9909025
_journal_volume 39
_journal_year 2000
_chemical_formula_sum 'C37 H40 N12 Ni O7'
_chemical_formula_weight 823.50
_space_group_IT_number 19
_symmetry_cell_setting orthorhombic
_symmetry_Int_Tables_number 19
_symmetry_space_group_name_Hall 'P 2ac 2ab'
_symmetry_space_group_name_H-M 'P 21 21 21'
_audit_creation_date 'Fri Jul  2 10:17:51 1999'
_audit_creation_method 'from TEXRAY.INF file'
_cell_angle_alpha 90
_cell_angle_beta 90
_cell_angle_gamma 90
_cell_formula_units_Z 4
_cell_length_a 14.198(2)
_cell_length_b 22.422(2)
_cell_length_c 12.019(2)
_cell_measurement_reflns_used 25
_cell_measurement_temperature 293.2
_cell_measurement_theta_max 15.5
_cell_measurement_theta_min 11.2
_cell_volume 3826.2(9)
_computing_cell_refinement 'Rigaku/AFC Diffractometer Control'
_computing_data_collection 'Rigaku/AFC Diffractometer Control'
_computing_data_reduction teXsan
_computing_publication_material teXsan
_computing_structure_refinement teXsan
_computing_structure_solution 'DIRDIF92 (PATTY)'
_diffrn_ambient_temperature 293.2
_diffrn_measurement_device_type 'Rigaku AFC7R'
_diffrn_measurement_method \w-2\q
_diffrn_orient_matrix_UB_11 -0.00494
_diffrn_orient_matrix_UB_12 0.02807
_diffrn_orient_matrix_UB_13 0.06439
_diffrn_orient_matrix_UB_21 -0.00884
_diffrn_orient_matrix_UB_22 0.03408
_diffrn_orient_matrix_UB_23 -0.05265
_diffrn_orient_matrix_UB_31 -0.06970
_diffrn_orient_matrix_UB_32 -0.00631
_diffrn_orient_matrix_UB_33 0.00212
_diffrn_radiation_detector 'scintillation counter'
_diffrn_radiation_monochromator graphite
_diffrn_radiation_source 'Rigaku rotating anode'
_diffrn_radiation_type 'Mo K\a'
_diffrn_radiation_wavelength 0.7107
_diffrn_reflns_av_R_equivalents 0.000
_diffrn_reflns_av_sigmaI/netI 0.086
_diffrn_reflns_limit_h_max 16
_diffrn_reflns_limit_h_min 0
_diffrn_reflns_limit_k_max 26
_diffrn_reflns_limit_k_min 0
_diffrn_reflns_limit_l_max 14
_diffrn_reflns_limit_l_min 0
_diffrn_reflns_number 3779
_diffrn_reflns_reduction_process 'Lp corrections applied'
_diffrn_reflns_theta_max 25.01
_diffrn_reflns_theta_min 1.43
_diffrn_standards_decay_% -5.14
_diffrn_standards_interval_count 150
_diffrn_standards_number 3
_exptl_absorpt_coefficient_mu 0.573
_exptl_absorpt_correction_T_max 0.879
_exptl_absorpt_correction_T_min 0.851
_exptl_absorpt_process_details psi-scan
_exptl_crystal_colour blue
_exptl_crystal_density_diffrn 1.429
_exptl_crystal_density_method 'not measured'
_exptl_crystal_description prismatic
_exptl_crystal_F_000 1720.00
_exptl_crystal_size_max 0.400
_exptl_crystal_size_mid 0.200
_exptl_crystal_size_min 0.150
_refine_diff_density_max 0.30
_refine_diff_density_min -0.29
_refine_ls_abs_structure_Flack 0.06(3)
_refine_ls_extinction_method none
_refine_ls_goodness_of_fit_ref 0.974
_refine_ls_matrix_type full
_refine_ls_number_constraints 0
_refine_ls_number_parameters 515
_refine_ls_number_reflns 2597
_refine_ls_number_restraints 0
_refine_ls_R_factor_all 0.0452
_refine_ls_R_factor_gt 0.0452
_refine_ls_shift/su_max 0.1270
_refine_ls_shift/su_mean 0.0160
_refine_ls_structure_factor_coef F
_refine_ls_weighting_details 'w = 1/\s^2^(Fo) + 0.00020|Fo|^2^]'
_refine_ls_weighting_scheme calc
_refine_ls_wR_factor_gt 0.0455
_refine_ls_wR_factor_ref 0.0429
_reflns_number_gt 2803
_reflns_number_total 3779
_reflns_threshold_expression >2.0sigma(I)
_cod_data_source_file ic9909025_1.cif
_cod_data_source_block '[NiH3L(Ph)](NO3)2(1)'
_cod_original_cell_volume 3826.4(6)
_cod_original_sg_symbol_H-M 'P 21 21 21 '
_cod_original_formula_sum 'C37 H40 N12 O7 Ni '
_cod_database_code 4321170

loop_
_symmetry_equiv_pos_as_xyz
x,y,z
1/2-x,-y,1/2+z
1/2+x,1/2-y,-z
-x,1/2+y,1/2-z

loop_
_atom_site_label
_atom_site_type_symbol
_atom_site_fract_x
_atom_site_fract_y
_atom_site_fract_z
_atom_site_U_iso_or_equiv
_atom_site_adp_type
_atom_site_occupancy
_atom_site_calc_flag
_atom_site_refinement_flags
_atom_site_disorder_assembly
_atom_site_disorder_group
Ni Ni 0.02827(6) 0.11093(4) 0.14922(7) 0.0276(2) Uani 1.00 d . . .
O(1) O 0.8015(4) 0.2378(3) 0.4595(5) 0.062(2) Uani 1.00 d . . .
O(2) O 0.6804(4) 0.2521(3) 0.3555(6) 0.072(2) Uani 1.00 d . . .
O(3) O 0.7953(4) 0.3146(2) 0.3516(5) 0.065(2) Uani 1.00 d . . .
O(4) O 0.5529(5) 0.0965(3) 0.9655(8) 0.107(3) Uani 1.00 d . . .
O(5) O 0.4299(5) 0.1451(5) 0.9307(8) 0.125(4) Uani 1.00 d . . .
O(6) O 0.5355(8) 0.1796(4) 1.031(1) 0.203(6) Uani 1.00 d . . .
O(7) O 0.4246(5) 0.1793(3) 0.4430(6) 0.069(2) Uani 1.00 d . . .
N(1) N 0.1009(5) 0.1676(3) 0.3954(6) 0.045(2) Uani 1.00 d . . .
N(2) N -0.0012(4) 0.0688(2) 0.3032(5) 0.036(1) Uani 1.00 d . . .
N(3) N 0.0565(4) 0.0202(2) 0.1078(5) 0.034(1) Uani 1.00 d . . .
N(4) N 0.0748(5) -0.0750(3) 0.0663(6) 0.049(2) Uani 1.00 d . . .
N(5) N 0.1737(4) 0.1214(2) 0.1889(5) 0.033(1) Uani 1.00 d . . .
N(6) N 0.0806(4) 0.1489(2) -0.0006(5) 0.030(1) Uani 1.00 d . . .
N(7) N 0.1370(4) 0.1799(3) -0.1600(6) 0.039(2) Uani 1.00 d . . .
N(8) N -0.0115(4) 0.1953(2) 0.2060(5) 0.031(1) Uani 1.00 d . . .
N(9) N -0.1214(4) 0.1099(3) 0.1082(5) 0.032(1) Uani 1.00 d . . .
N(10) N -0.2719(4) 0.1145(3) 0.0634(5) 0.041(2) Uani 1.00 d . . .
N(11) N 0.7579(5) 0.2681(3) 0.3888(5) 0.047(2) Uani 1.00 d . . .
N(12) N 0.5053(5) 0.1399(5) 0.9753(8) 0.082(3) Uani 1.00 d . . .
C(1) C 0.0488(6) 0.1288(4) 0.4654(6) 0.053(2) Uani 1.00 d . . .
C(2) C -0.0332(7) 0.0971(3) 0.4069(6) 0.049(2) Uani 1.00 d . . .
C(3) C 0.0142(5) 0.0129(3) 0.3032(6) 0.041(2) Uani 1.00 d . . .
C(4) C 0.0447(6) -0.0147(3) 0.2014(6) 0.039(2) Uani 1.00 d . . .
C(5) C 0.0553(6) -0.0741(3) 0.1756(7) 0.051(2) Uani 1.00 d . . .
C(6) C 0.0744(5) -0.0176(3) 0.0253(7) 0.038(2) Uani 1.00 d . . .
C(7) C 0.0932(6) -0.0054(4) -0.0930(7) 0.047(2) Uani 1.00 d . . .
C(8) C 0.0351(7) -0.0318(4) -0.1736(7) 0.059(3) Uani 1.00 d . . .
C(9) C 0.0542(9) -0.0235(5) -0.2849(8) 0.086(4) Uani 1.00 d . . .
C(10) C 0.1308(10) 0.0093(5) -0.3167(10) 0.092(4) Uani 1.00 d . . .
C(11) C 0.1871(9) 0.0369(5) -0.241(1) 0.089(4) Uani 1.00 d . . .
C(12) C 0.1699(6) 0.0279(4) -0.1263(9) 0.065(3) Uani 1.00 d . . .
C(13) C 0.1985(6) 0.1572(4) 0.3790(7) 0.047(2) Uani 1.00 d . . .
C(14) C 0.2195(5) 0.1082(4) 0.2948(6) 0.044(2) Uani 1.00 d . . .
C(15) C 0.2232(5) 0.1395(3) 0.1084(6) 0.035(2) Uani 1.00 d . . .
C(16) C 0.1776(5) 0.1552(3) 0.0066(6) 0.030(1) Uani 1.00 d . . .
C(17) C 0.2119(5) 0.1740(4) -0.0931(7) 0.040(2) Uani 1.00 d . . .
C(18) C 0.0575(5) 0.1646(3) -0.1031(6) 0.033(2) Uani 1.00 d . . .
C(19) C -0.0376(5) 0.1659(3) -0.1525(6) 0.035(2) Uani 1.00 d . . .
C(20) C -0.0567(6) 0.1316(4) -0.2452(7) 0.051(2) Uani 1.00 d . . .
C(21) C -0.1460(6) 0.1336(4) -0.2925(8) 0.062(3) Uani 1.00 d . . .
C(22) C -0.2133(6) 0.1686(4) -0.2471(8) 0.060(3) Uani 1.00 d . . .
C(23) C -0.1944(6) 0.2024(4) -0.1562(9) 0.057(3) Uani 1.00 d . . .
C(24) C -0.1060(6) 0.2019(3) -0.1080(7) 0.044(2) Uani 1.00 d . . .
C(25) C 0.0644(6) 0.2272(3) 0.3781(7) 0.046(2) Uani 1.00 d . . .
C(26) C 0.0495(5) 0.2410(3) 0.2556(7) 0.041(2) Uani 1.00 d . . .
C(27) C -0.0986(5) 0.2071(3) 0.1940(6) 0.035(2) Uani 1.00 d . . .
C(28) C -0.1597(5) 0.1632(3) 0.1467(7) 0.035(2) Uani 1.00 d . . .
C(29) C -0.2530(5) 0.1659(3) 0.1191(7) 0.041(2) Uani 1.00 d . . .
C(30) C -0.1914(5) 0.0815(3) 0.0589(6) 0.034(2) Uani 1.00 d . . .
C(31) C -0.1915(5) 0.0221(3) 0.0063(7) 0.038(2) Uani 1.00 d . . .
C(32) C -0.2308(7) 0.0134(4) -0.0987(8) 0.055(3) Uani 1.00 d . . .
C(33) C -0.2377(7) -0.0414(4) -0.1436(9) 0.069(3) Uani 1.00 d . . .
C(34) C -0.2027(7) -0.0912(4) -0.0902(9) 0.064(3) Uani 1.00 d . . .
C(35) C -0.1649(6) -0.0838(4) 0.0134(9) 0.056(2) Uani 1.00 d . . .
C(36) C -0.1590(6) -0.0280(3) 0.0629(7) 0.044(2) Uani 1.00 d . . .
C(37) C 0.4642(8) 0.1999(4) 0.3458(10) 0.083(3) Uani 1.00 d . . .
H(1) H 0.0239 0.1515 0.5253 0.0632 Uiso 1.00 calc . . .
H(2) H 0.0904 0.0993 0.4937 0.0632 Uiso 1.00 calc . . .
H(3) H -0.0581 0.0674 0.4550 0.0594 Uiso 1.00 calc . . .
H(4) H -0.0808 0.1255 0.3901 0.0594 Uiso 1.00 calc . . .
H(5) H 0.0059 -0.0100 0.3690 0.0488 Uiso 1.00 calc . . .
H(6) H 0.0499 -0.1072 0.2244 0.0610 Uiso 1.00 calc . . .
H(7) H 0.0871 -0.1099 0.0238 0.0583 Uiso 1.00 calc . . .
H(8) H -0.0172 -0.0554 -0.1514 0.0708 Uiso 1.00 calc . . .
H(9) H 0.0141 -0.0406 -0.3395 0.1033 Uiso 1.00 calc . . .
H(10) H 0.1451 0.0128 -0.3936 0.1102 Uiso 1.00 calc . . .
H(11) H 0.2372 0.0619 -0.2648 0.1068 Uiso 1.00 calc . . .
H(12) H 0.2110 0.0447 -0.0724 0.0784 Uiso 1.00 calc . . .
H(13) H 0.2255 0.1462 0.4483 0.0563 Uiso 1.00 calc . . .
H(14) H 0.2266 0.1932 0.3535 0.0563 Uiso 1.00 calc . . .
H(15) H 0.1968 0.0712 0.3225 0.0529 Uiso 1.00 calc . . .
H(16) H 0.2857 0.1057 0.2838 0.0529 Uiso 1.00 calc . . .
H(17) H 0.2896 0.1426 0.1155 0.0425 Uiso 1.00 calc . . .
H(18) H 0.2759 0.1815 -0.1115 0.0479 Uiso 1.00 calc . . .
H(19) H 0.1390 0.1926 -0.2353 0.0463 Uiso 1.00 calc . . .
H(20) H -0.0093 0.1068 -0.2764 0.0615 Uiso 1.00 calc . . .
H(21) H -0.1597 0.1104 -0.3567 0.0747 Uiso 1.00 calc . . .
H(22) H -0.2745 0.1696 -0.2792 0.0722 Uiso 1.00 calc . . .
H(23) H -0.2425 0.2267 -0.1252 0.0685 Uiso 1.00 calc . . .
H(24) H -0.0928 0.2262 -0.0452 0.0525 Uiso 1.00 calc . . .
H(25) H 0.0059 0.2308 0.4158 0.0554 Uiso 1.00 calc . . .
H(26) H 0.1079 0.2552 0.4080 0.0554 Uiso 1.00 calc . . .
H(27) H 0.0206 0.2790 0.2483 0.0493 Uiso 1.00 calc . . .
H(28) H 0.1085 0.2413 0.2185 0.0493 Uiso 1.00 calc . . .
H(29) H -0.1228 0.2448 0.2163 0.0416 Uiso 1.00 calc . . .
H(30) H -0.2959 0.1973 0.1355 0.0493 Uiso 1.00 calc . . .
H(31) H -0.3311 0.1035 0.0328 0.0487 Uiso 1.00 calc . . .
H(32) H -0.2533 0.0468 -0.1394 0.0665 Uiso 1.00 calc . . .
H(33) H -0.2675 -0.0460 -0.2139 0.0829 Uiso 1.00 calc . . .
H(34) H -0.2049 -0.1294 -0.1243 0.0771 Uiso 1.00 calc . . .
H(35) H -0.1421 -0.1177 0.0524 0.0675 Uiso 1.00 calc . . .
H(36) H -0.1328 -0.0241 0.1353 0.0530 Uiso 1.00 calc . . .
H(37) H 0.5174 0.2240 0.3628 0.0999 Uiso 1.00 calc . . .
H(38) H 0.4834 0.1671 0.3014 0.0999 Uiso 1.00 calc . . .
H(39) H 0.4192 0.2230 0.3062 0.0999 Uiso 1.00 calc . . .
H(40) H 0.3972 0.1651 0.5100 0.082(4) Uiso 1.00 calc . . .

loop_
_atom_site_aniso_label
_atom_site_aniso_U_11
_atom_site_aniso_U_22
_atom_site_aniso_U_33
_atom_site_aniso_U_12
_atom_site_aniso_U_13
_atom_site_aniso_U_23
Ni 0.0268(4) 0.0255(4) 0.0305(4) 0.0018(4) 0.0011(4) 0.0003(4)
O(1) 0.070(4) 0.059(4) 0.057(4) 0.006(3) -0.021(3) 0.005(3)
O(2) 0.058(3) 0.093(5) 0.064(4) -0.014(3) -0.016(4) 0.016(4)
O(3) 0.088(4) 0.054(3) 0.052(3) -0.017(3) 0.001(4) 0.010(3)
O(4) 0.055(4) 0.098(6) 0.167(8) 0.014(3) -0.040(5) -0.064(6)
O(5) 0.054(4) 0.195(10) 0.126(7) 0.040(6) -0.037(4) -0.019(7)
O(6) 0.170(10) 0.138(8) 0.30(2) 0.065(8) -0.14(1) -0.154(9)
O(7) 0.079(5) 0.048(3) 0.079(4) 0.006(3) 0.020(4) 0.023(3)
N(1) 0.050(3) 0.049(3) 0.036(4) 0.005(3) -0.004(3) -0.007(3)
N(2) 0.040(4) 0.033(2) 0.034(2) -0.003(3) 0.005(3) 0.005(2)
N(3) 0.036(3) 0.023(2) 0.044(3) 0.000(2) 0.007(3) 0.004(2)
N(4) 0.056(4) 0.031(3) 0.059(4) 0.000(3) 0.003(4) -0.004(3)
N(5) 0.028(2) 0.033(3) 0.037(3) 0.003(2) -0.007(2) -0.004(2)
N(6) 0.030(2) 0.026(3) 0.034(2) -0.002(2) 0.003(2) 0.002(2)
N(7) 0.040(3) 0.045(3) 0.031(4) -0.004(3) 0.003(2) 0.014(3)
N(8) 0.035(3) 0.026(2) 0.032(3) 0.003(2) 0.000(3) -0.002(2)
N(9) 0.027(2) 0.033(3) 0.035(3) -0.001(2) 0.001(2) -0.003(3)
N(10) 0.030(3) 0.036(3) 0.056(4) 0.004(3) -0.008(3) -0.004(3)
N(11) 0.061(4) 0.048(3) 0.031(3) -0.002(3) 0.003(3) -0.009(2)
N(12) 0.050(4) 0.120(6) 0.075(6) 0.042(4) -0.003(3) 0.000(5)
C(1) 0.075(6) 0.061(5) 0.022(4) -0.003(4) 0.001(3) -0.003(3)
C(2) 0.064(5) 0.048(5) 0.036(4) -0.003(4) 0.016(4) 0.000(3)
C(3) 0.049(5) 0.034(3) 0.038(3) -0.001(4) 0.000(4) 0.012(3)
C(4) 0.047(5) 0.033(3) 0.038(3) 0.000(4) -0.008(4) 0.005(2)
C(5) 0.063(5) 0.033(3) 0.057(4) 0.004(4) -0.005(4) 0.008(4)
C(6) 0.036(4) 0.034(3) 0.044(3) 0.003(3) -0.002(4) -0.003(2)
C(7) 0.054(4) 0.039(5) 0.048(4) 0.012(3) 0.014(3) 0.001(3)
C(8) 0.059(5) 0.069(6) 0.049(4) 0.011(5) 0.000(4) -0.003(4)
C(9) 0.101(8) 0.112(9) 0.045(4) 0.042(6) -0.004(5) -0.003(6)
C(10) 0.126(10) 0.079(8) 0.070(8) 0.059(6) 0.042(6) 0.030(5)
C(11) 0.099(9) 0.063(7) 0.105(7) 0.026(6) 0.060(7) 0.027(6)
C(12) 0.061(5) 0.036(5) 0.099(6) 0.007(4) 0.039(6) 0.000(5)
C(13) 0.048(3) 0.047(4) 0.046(5) 0.004(4) -0.018(4) -0.008(3)
C(14) 0.045(4) 0.051(4) 0.037(3) 0.013(4) -0.009(3) 0.000(3)
C(15) 0.027(4) 0.037(4) 0.043(3) 0.003(3) 0.000(2) -0.005(3)
C(16) 0.028(2) 0.021(3) 0.042(3) 0.001(3) 0.005(3) -0.002(3)
C(17) 0.031(4) 0.045(5) 0.044(4) -0.010(3) 0.004(3) 0.006(4)
C(18) 0.034(3) 0.030(4) 0.036(3) 0.002(3) 0.000(2) 0.004(3)
C(19) 0.034(3) 0.037(3) 0.032(3) -0.002(3) -0.001(3) 0.016(3)
C(20) 0.051(4) 0.058(5) 0.044(4) 0.015(4) -0.005(4) -0.014(4)
C(21) 0.049(4) 0.081(7) 0.058(6) 0.003(4) -0.008(4) -0.028(5)
C(22) 0.045(5) 0.065(6) 0.070(6) 0.009(4) -0.017(4) -0.006(4)
C(23) 0.045(4) 0.059(5) 0.067(6) 0.016(4) -0.008(4) -0.003(4)
C(24) 0.050(4) 0.047(5) 0.033(4) 0.010(3) -0.004(3) -0.012(4)
C(25) 0.049(5) 0.042(3) 0.047(4) -0.004(3) 0.006(4) -0.021(3)
C(26) 0.043(5) 0.028(3) 0.053(4) -0.001(3) -0.007(4) -0.007(3)
C(27) 0.036(3) 0.030(4) 0.038(4) 0.007(3) 0.001(3) -0.006(3)
C(28) 0.031(3) 0.031(3) 0.043(4) 0.002(2) 0.002(3) 0.002(3)
C(29) 0.033(3) 0.036(3) 0.054(5) 0.010(3) -0.003(4) -0.005(3)
C(30) 0.024(3) 0.038(3) 0.039(4) -0.002(2) -0.003(3) 0.003(3)
C(31) 0.029(4) 0.036(3) 0.049(4) -0.011(3) 0.001(3) 0.000(3)
C(32) 0.063(6) 0.052(4) 0.051(5) 0.001(5) -0.017(4) -0.009(4)
C(33) 0.084(7) 0.061(4) 0.062(6) -0.007(5) -0.018(6) -0.031(4)
C(34) 0.056(6) 0.052(5) 0.085(6) -0.012(4) 0.008(5) -0.028(4)
C(35) 0.051(5) 0.038(4) 0.080(6) 0.000(4) 0.010(5) 0.003(4)
C(36) 0.043(4) 0.044(3) 0.045(5) -0.003(3) 0.006(4) 0.007(3)
C(37) 0.100(8) 0.070(6) 0.080(7) -0.020(6) 0.027(7) 0.021(6)

loop_
_atom_type_symbol
_atom_type_description
_atom_type_scat_dispersion_real
_atom_type_scat_dispersion_imag
_atom_type_scat_source
C C 0.003 0.002
;International Tables for Crystallography
(1992, Vol. C, Tables 4.2.6.8 and 6.1.1.1)
;
H H 0.000 0.000
;International Tables for Crystallography
(1992, Vol. C, Table 6.1.1.2)
;
N N 0.006 0.003
;International Tables for Crystallography
(1992, Vol. C, Tables 4.2.6.8 and 6.1.1.1)
;
O O 0.011 0.006
;International Tables for Crystallography
(1992, Vol. C, Tables 4.2.6.8 and 6.1.1.1)
;
Ni Ni 0.339 1.112
;International Tables for Crystallography
(1992, Vol. C, Tables 4.2.6.8 and 6.1.1.1)
;

loop_
_geom_angle_atom_site_label_1
_geom_angle_atom_site_label_2
_geom_angle_atom_site_label_3
_geom_angle
_geom_angle_site_symmetry_1
_geom_angle_site_symmetry_2
_geom_angle_site_symmetry_3
_geom_angle_publ_flag
N(2) Ni N(3) 79.4(2) 1_555 1_555 1_555 yes
N(2) Ni N(5) 92.7(2) 1_555 1_555 1_555 yes
N(2) Ni N(6) 171.0(2) 1_555 1_555 1_555 yes
N(2) Ni N(8) 93.6(2) 1_555 1_555 1_555 yes
N(2) Ni N(9) 89.9(2) 1_555 1_555 1_555 yes
N(3) Ni N(5) 88.6(2) 1_555 1_555 1_555 yes
N(3) Ni N(6) 96.9(2) 1_555 1_555 1_555 yes
N(3) Ni N(8) 172.2(2) 1_555 1_555 1_555 yes
N(3) Ni N(9) 97.0(2) 1_555 1_555 1_555 yes
N(5) Ni N(6) 78.9(2) 1_555 1_555 1_555 yes
N(5) Ni N(8) 95.3(2) 1_555 1_555 1_555 yes
N(5) Ni N(9) 174.2(2) 1_555 1_555 1_555 yes
N(6) Ni N(8) 90.4(2) 1_555 1_555 1_555 yes
N(6) Ni N(9) 98.7(2) 1_555 1_555 1_555 yes
N(8) Ni N(9) 79.4(2) 1_555 1_555 1_555 yes
C(1) N(1) C(13) 120.0(7) 1_555 1_555 1_555 yes
C(1) N(1) C(25) 116.8(6) 1_555 1_555 1_555 yes
C(13) N(1) C(25) 118.8(6) 1_555 1_555 1_555 yes
Ni N(2) C(2) 127.6(4) 1_555 1_555 1_555 yes
Ni N(2) C(3) 114.0(5) 1_555 1_555 1_555 yes
C(2) N(2) C(3) 118.3(6) 1_555 1_555 1_555 yes
Ni N(3) C(4) 109.2(4) 1_555 1_555 1_555 yes
Ni N(3) C(6) 144.8(5) 1_555 1_555 1_555 yes
C(4) N(3) C(6) 105.7(5) 1_555 1_555 1_555 yes
C(5) N(4) C(6) 109.1(6) 1_555 1_555 1_555 yes
Ni N(5) C(14) 127.2(4) 1_555 1_555 1_555 yes
Ni N(5) C(15) 113.8(4) 1_555 1_555 1_555 yes
C(14) N(5) C(15) 119.1(5) 1_555 1_555 1_555 yes
Ni N(6) C(16) 109.7(4) 1_555 1_555 1_555 yes
Ni N(6) C(18) 144.0(5) 1_555 1_555 1_555 yes
C(16) N(6) C(18) 105.9(6) 1_555 1_555 1_555 yes
C(17) N(7) C(18) 109.1(6) 1_555 1_555 1_555 yes
Ni N(8) C(26) 127.4(4) 1_555 1_555 1_555 yes
Ni N(8) C(27) 114.7(4) 1_555 1_555 1_555 yes
C(26) N(8) C(27) 117.9(6) 1_555 1_555 1_555 yes
Ni N(9) C(28) 107.3(4) 1_555 1_555 1_555 yes
Ni N(9) C(30) 146.6(5) 1_555 1_555 1_555 yes
C(28) N(9) C(30) 106.1(5) 1_555 1_555 1_555 yes
C(29) N(10) C(30) 108.3(5) 1_555 1_555 1_555 yes
O(1) N(11) O(2) 120.6(7) 1_555 1_555 1_555 yes
O(1) N(11) O(3) 118.7(7) 1_555 1_555 1_555 yes
O(2) N(11) O(3) 120.7(7) 1_555 1_555 1_555 yes
O(4) N(12) O(5) 122(1) 1_555 1_555 1_555 yes
O(4) N(12) O(6) 117.8(9) 1_555 1_555 1_555 yes
O(5) N(12) O(6) 119(1) 1_555 1_555 1_555 yes
N(1) C(1) C(2) 114.1(6) 1_555 1_555 1_555 yes
N(2) C(2) C(1) 111.3(6) 1_555 1_555 1_555 yes
N(2) C(3) C(4) 118.2(6) 1_555 1_555 1_555 yes
N(3) C(4) C(3) 119.1(6) 1_555 1_555 1_555 yes
N(3) C(4) C(5) 110.1(6) 1_555 1_555 1_555 yes
C(3) C(4) C(5) 130.3(7) 1_555 1_555 1_555 yes
N(4) C(5) C(4) 105.7(7) 1_555 1_555 1_555 yes
N(3) C(6) N(4) 109.3(6) 1_555 1_555 1_555 yes
N(3) C(6) C(7) 129.5(7) 1_555 1_555 1_555 yes
N(4) C(6) C(7) 121.1(7) 1_555 1_555 1_555 yes
C(6) C(7) C(8) 118.9(7) 1_555 1_555 1_555 yes
C(6) C(7) C(12) 121.7(8) 1_555 1_555 1_555 yes
C(8) C(7) C(12) 119.2(8) 1_555 1_555 1_555 yes
C(7) C(8) C(9) 120.4(9) 1_555 1_555 1_555 yes
C(8) C(9) C(10) 119(1) 1_555 1_555 1_555 yes
C(9) C(10) C(11) 121(1) 1_555 1_555 1_555 yes
C(7) C(12) C(11) 119.9(10) 1_555 1_555 1_555 yes
N(1) C(13) C(14) 113.4(6) 1_555 1_555 1_555 yes
N(5) C(14) C(13) 111.0(6) 1_555 1_555 1_555 yes
N(5) C(15) C(16) 119.0(6) 1_555 1_555 1_555 yes
N(6) C(16) C(15) 118.3(6) 1_555 1_555 1_555 yes
N(6) C(16) C(17) 109.7(6) 1_555 1_555 1_555 yes
C(15) C(16) C(17) 132.0(6) 1_555 1_555 1_555 yes
N(7) C(17) C(16) 106.1(6) 1_555 1_555 1_555 yes
N(6) C(18) N(7) 109.2(6) 1_555 1_555 1_555 yes
N(6) C(18) C(19) 127.5(6) 1_555 1_555 1_555 yes
N(7) C(18) C(19) 123.4(6) 1_555 1_555 1_555 yes
C(18) C(19) C(20) 119.8(6) 1_555 1_555 1_555 yes
C(18) C(19) C(24) 120.2(6) 1_555 1_555 1_555 yes
C(20) C(19) C(24) 119.9(6) 1_555 1_555 1_555 yes
C(19) C(20) C(21) 119.8(7) 1_555 1_555 1_555 yes
C(20) C(21) C(22) 119.6(7) 1_555 1_555 1_555 yes
C(21) C(22) C(23) 120.6(7) 1_555 1_555 1_555 yes
C(22) C(23) C(24) 120.6(7) 1_555 1_555 1_555 yes
C(19) C(24) C(23) 119.5(7) 1_555 1_555 1_555 yes
C(19) C(24) H(24) 120.4(7) 1_555 1_555 1_555 no
C(23) C(24) H(24) 120.1(7) 1_555 1_555 1_555 no
N(1) C(25) C(26) 112.1(6) 1_555 1_555 1_555 yes
N(8) C(26) C(25) 109.5(6) 1_555 1_555 1_555 yes
N(8) C(27) C(28) 119.2(6) 1_555 1_555 1_555 yes
N(9) C(28) C(27) 119.3(5) 1_555 1_555 1_555 yes
N(9) C(28) C(29) 109.6(6) 1_555 1_555 1_555 yes
C(27) C(28) C(29) 130.7(6) 1_555 1_555 1_555 yes
N(10) C(29) C(28) 106.0(6) 1_555 1_555 1_555 yes
N(9) C(30) N(10) 110.0(6) 1_555 1_555 1_555 yes
N(9) C(30) C(31) 129.4(6) 1_555 1_555 1_555 yes
N(10) C(30) C(31) 120.6(6) 1_555 1_555 1_555 yes
C(30) C(31) C(32) 120.7(7) 1_555 1_555 1_555 yes
C(30) C(31) C(36) 121.5(7) 1_555 1_555 1_555 yes
C(32) C(31) C(36) 117.6(7) 1_555 1_555 1_555 yes
C(31) C(32) C(33) 121.4(8) 1_555 1_555 1_555 yes
C(32) C(33) C(34) 121.1(8) 1_555 1_555 1_555 yes
C(33) C(34) C(35) 118.3(8) 1_555 1_555 1_555 yes
C(34) C(35) C(36) 121.6(8) 1_555 1_555 1_555 yes
C(31) C(36) C(35) 120.0(7) 1_555 1_555 1_555 yes

loop_
_geom_bond_atom_site_label_1
_geom_bond_atom_site_label_2
_geom_bond_distance
_geom_bond_site_symmetry_1
_geom_bond_site_symmetry_2
_geom_bond_publ_flag
Ni N(2) 2.120(6) 1_555 1_555 yes
Ni N(3) 2.131(5) 1_555 1_555 yes
Ni N(5) 2.130(5) 1_555 1_555 yes
Ni N(6) 2.122(6) 1_555 1_555 yes
Ni N(8) 2.089(5) 1_555 1_555 yes
Ni N(9) 2.188(5) 1_555 1_555 yes
O(1) N(11) 1.257(8) 1_555 1_555 yes
O(2) N(11) 1.219(7) 1_555 1_555 yes
O(3) N(11) 1.252(7) 1_555 1_555 yes
O(4) N(12) 1.201(9) 1_555 1_555 yes
O(5) N(12) 1.205(8) 1_555 1_555 yes
O(6) N(12) 1.19(1) 1_555 1_555 yes
O(7) C(37) 1.40(1) 1_555 1_555 yes
N(1) C(1) 1.419(9) 1_555 1_555 yes
N(1) C(13) 1.413(9) 1_555 1_555 yes
N(1) C(25) 1.451(9) 1_555 1_555 yes
N(2) C(2) 1.472(8) 1_555 1_555 yes
N(2) C(3) 1.272(8) 1_555 1_555 yes
N(3) C(4) 1.381(8) 1_555 1_555 yes
N(3) C(6) 1.331(9) 1_555 1_555 yes
N(4) C(5) 1.338(10) 1_555 1_555 yes
N(4) C(6) 1.379(9) 1_555 1_555 yes
N(5) C(14) 1.463(8) 1_555 1_555 yes
N(5) C(15) 1.261(8) 1_555 1_555 yes
N(6) C(16) 1.387(7) 1_555 1_555 yes
N(6) C(18) 1.323(8) 1_555 1_555 yes
N(7) C(17) 1.338(8) 1_555 1_555 yes
N(7) C(18) 1.370(8) 1_555 1_555 yes
N(8) C(26) 1.464(8) 1_555 1_555 yes
N(8) C(27) 1.271(8) 1_555 1_555 yes
N(9) C(28) 1.385(8) 1_555 1_555 yes
N(9) C(30) 1.322(8) 1_555 1_555 yes
N(10) C(29) 1.359(8) 1_555 1_555 yes
N(10) C(30) 1.366(8) 1_555 1_555 yes
C(1) C(2) 1.53(1) 1_555 1_555 yes
C(3) C(4) 1.442(9) 1_555 1_555 yes
C(4) C(5) 1.375(9) 1_555 1_555 yes
C(6) C(7) 1.46(1) 1_555 1_555 yes
C(7) C(8) 1.40(1) 1_555 1_555 yes
C(7) C(12) 1.39(1) 1_555 1_555 yes
C(8) C(9) 1.38(1) 1_555 1_555 yes
C(9) C(10) 1.39(1) 1_555 1_555 yes
C(10) C(11) 1.36(1) 1_555 1_555 yes
C(11) C(12) 1.42(1) 1_555 1_555 yes
C(13) C(14) 1.523(10) 1_555 1_555 yes
C(15) C(16) 1.428(9) 1_555 1_555 yes
C(16) C(17) 1.357(9) 1_555 1_555 yes
C(18) C(19) 1.470(9) 1_555 1_555 yes
C(19) C(20) 1.378(9) 1_555 1_555 yes
C(19) C(24) 1.371(9) 1_555 1_555 yes
C(20) C(21) 1.393(10) 1_555 1_555 yes
C(21) C(22) 1.36(1) 1_555 1_555 yes
C(22) C(23) 1.36(1) 1_555 1_555 yes
C(23) C(24) 1.38(1) 1_555 1_555 yes
C(25) C(26) 1.53(1) 1_555 1_555 yes
C(27) C(28) 1.432(9) 1_555 1_555 yes
C(28) C(29) 1.364(9) 1_555 1_555 yes
C(30) C(31) 1.471(9) 1_555 1_555 yes
C(31) C(32) 1.39(1) 1_555 1_555 yes
C(31) C(36) 1.392(9) 1_555 1_555 yes
C(32) C(33) 1.36(1) 1_555 1_555 yes
C(33) C(34) 1.38(1) 1_555 1_555 yes
C(34) C(35) 1.36(1) 1_555 1_555 yes
C(35) C(36) 1.38(1) 1_555 1_555 yes

loop_
_geom_contact_atom_site_label_1
_geom_contact_atom_site_label_2
_geom_contact_distance
_geom_contact_site_symmetry_1
_geom_contact_site_symmetry_2
_geom_contact_publ_flag
O(1) O(7) 2.792(8) 1_555 3_556 ?
O(1) C(13) 3.372(9) 1_555 3_556 ?
O(1) C(27) 3.564(9) 1_555 1_655 ?
O(1) C(37) 3.57(1) 1_555 3_556 ?
O(2) N(7) 2.867(8) 1_555 3_555 ?
O(2) C(37) 3.29(1) 1_555 1_555 ?
O(2) C(29) 3.560(9) 1_555 1_655 ?
O(2) C(17) 3.589(9) 1_555 3_555 ?
O(3) O(7) 3.054(8) 1_555 3_556 ?
O(3) N(7) 3.219(8) 1_555 3_555 ?
O(3) N(4) 3.245(8) 1_555 4_655 ?
O(3) C(5) 3.302(9) 1_555 4_655 ?
O(3) C(17) 3.343(9) 1_555 3_555 ?
O(3) C(27) 3.415(8) 1_555 1_655 ?
O(3) C(13) 3.561(9) 1_555 3_556 ?
O(4) N(10) 2.775(8) 1_555 1_656 ?
O(4) C(3) 3.278(9) 1_555 2_555 ?
O(5) C(17) 3.180(9) 1_555 1_556 ?
O(5) C(5) 3.48(1) 1_555 2_555 ?
O(6) N(10) 3.13(1) 1_555 1_656 ?
O(6) C(29) 3.20(1) 1_555 1_656 ?
O(6) C(24) 3.44(1) 1_555 3_556 ?
O(6) C(18) 3.59(1) 1_555 3_556 ?
O(7) N(4) 2.750(8) 1_555 2_555 ?
O(7) N(11) 3.312(8) 1_555 3_456 ?
O(7) C(13) 3.335(9) 1_555 1_555 ?
O(7) C(25) 3.585(9) 1_555 3_556 ?
N(7) N(11) 3.442(9) 1_555 3_455 ?
N(10) N(12) 3.381(9) 1_555 1_454 ?
N(11) C(13) 3.351(9) 1_555 3_556 ?
N(11) C(27) 3.393(9) 1_555 1_655 ?
C(2) C(33) 3.54(1) 1_555 2_455 ?
C(11) C(14) 3.56(1) 1_555 2_554 ?
C(12) C(14) 3.57(1) 1_555 2_554 ?
